data_7039597
loop_
_publ_author_name
'Irmler, Peter'
'Winter, Rainer F.'

_publ_section_title
;
 Complexes trans-Pt(BODIPY)X(PEt3)2: excitation energy-dependent
 fluorescence and phosphorescence emissions, oxygen sensing and
 photocatalysis.
;
_journal_issue 25
_journal_name_full 'Dalton transactions (Cambridge, England : 2003)'
_journal_page_first 10420
_journal_page_last 10434
_journal_paper_doi 10.1039/c6dt01623e
_journal_volume 45
_journal_year 2016
_chemical_formula_moiety 'C21 H36 B Cl F2 N2 P2 Pt'
_chemical_formula_sum 'C21 H36 B Cl F2 N2 P2 Pt'
_chemical_formula_weight 657.81
_space_group_crystal_system monoclinic
_space_group_IT_number 14
_space_group_name_Hall '-P 2ybc'
_space_group_name_H-M_alt 'P 1 21/c 1'
_symmetry_space_group_name_Hall '-P 2ybc'
_symmetry_space_group_name_H-M 'P 1 21/c 1'
_atom_sites_solution_hydrogens geom
_atom_sites_solution_primary heavy
_atom_sites_solution_secondary difmap
_audit_creation_method SHELXL-2014/7
_audit_update_record
;
2016-04-19 deposited with the CCDC.
2016-05-05 downloaded from the CCDC.
;
_cell_angle_alpha 90
_cell_angle_beta 94.973(3)
_cell_angle_gamma 90
_cell_formula_units_Z 8
_cell_length_a 17.4058(6)
_cell_length_b 17.0196(5)
_cell_length_c 17.2625(6)
_cell_measurement_reflns_used 72380
_cell_measurement_temperature 100(2)
_cell_measurement_theta_max 28.39
_cell_measurement_theta_min 1.68
_cell_volume 5094.6(3)
_computing_cell_refinement 'STOE X-AREA'
_computing_data_collection 'STOE X-AREA'
_computing_data_reduction 'STOE X-RED'
_computing_molecular_graphics 'ORTEP (Johnson, 1965)'
_computing_publication_material 'PLATON (Spek, 2003)'
_computing_structure_refinement 'SHELXL-2014/7 (Sheldrick, 2014)'
_computing_structure_solution 'SHELXL-2014/7 (Sheldrick, 2014)'
_diffrn_ambient_temperature 100(2)
_diffrn_detector_area_resol_mean 6.67
_diffrn_measured_fraction_theta_full 1.000
_diffrn_measured_fraction_theta_max 0.988
_diffrn_measurement_device_type 'STOE IPDS 2T'
_diffrn_measurement_method 'rotation method'
_diffrn_radiation_type MoK\a
_diffrn_radiation_wavelength 0.71073
_diffrn_reflns_av_R_equivalents 0.0818
_diffrn_reflns_av_unetI/netI 0.0439
_diffrn_reflns_Laue_measured_fraction_full 1.000
_diffrn_reflns_Laue_measured_fraction_max 0.988
_diffrn_reflns_limit_h_max 22
_diffrn_reflns_limit_h_min -22
_diffrn_reflns_limit_k_max 22
_diffrn_reflns_limit_k_min -22
_diffrn_reflns_limit_l_max 22
_diffrn_reflns_limit_l_min -22
_diffrn_reflns_number 83167
_diffrn_reflns_point_group_measured_fraction_full 1.000
_diffrn_reflns_point_group_measured_fraction_max 0.988
_diffrn_reflns_theta_full 25.242
_diffrn_reflns_theta_max 28.061
_diffrn_reflns_theta_min 1.677
_diffrn_source 'sealed X-ray tube'
_exptl_absorpt_coefficient_mu 5.765
_exptl_absorpt_correction_T_max 0.4841
_exptl_absorpt_correction_T_min 0.3221
_exptl_absorpt_correction_type integration
_exptl_absorpt_process_details empirical
_exptl_crystal_colour yellow
_exptl_crystal_density_diffrn 1.715
_exptl_crystal_description block
_exptl_crystal_F_000 2592
_exptl_crystal_size_max 0.400
_exptl_crystal_size_mid 0.260
_exptl_crystal_size_min 0.200
_refine_diff_density_max 2.560
_refine_diff_density_min -1.987
_refine_diff_density_rms 0.178
_refine_ls_extinction_method none
_refine_ls_goodness_of_fit_ref 1.156
_refine_ls_hydrogen_treatment constr
_refine_ls_matrix_type full
_refine_ls_number_parameters 553
_refine_ls_number_reflns 12219
_refine_ls_number_restraints 0
_refine_ls_restrained_S_all 1.156
_refine_ls_R_factor_all 0.0615
_refine_ls_R_factor_gt 0.0478
_refine_ls_shift/su_max 0.010
_refine_ls_shift/su_mean 0.000
_refine_ls_structure_factor_coef Fsqd
_refine_ls_weighting_details 'w=1/[\s^2^(Fo^2^)+(0.0220P)^2^+58.8088P] where P=(Fo^2^+2Fc^2^)/3'
_refine_ls_weighting_scheme calc
_refine_ls_wR_factor_gt 0.1104
_refine_ls_wR_factor_ref 0.1143
_reflns_Friedel_coverage 0.000
_reflns_number_gt 10171
_reflns_number_total 12219
_reflns_threshold_expression 'I > 2\s(I)'
_cod_data_source_file c6dt01623e2.cif
_cod_data_source_block pibw04
_cod_database_code 7039597
_shelx_shelxl_version_number 2014/7
_shelx_space_group_comment
;
The symmetry employed for this shelxl refinement is uniquely defined
by the following loop, which should always be used as a source of
symmetry information in preference to the above space-group names.
They are only intended as comments.
;
_exptl_absorpt_special_details
;
 'X-SHAPE 2.07 (03-Aug-2005) Stoe & Cie, Darmstadt, Germany'
;

loop_
_space_group_symop_operation_xyz
'x, y, z'
'-x, y+1/2, -z+1/2'
'-x, -y, -z'
'x, -y-1/2, z-1/2'

loop_
_atom_site_label
_atom_site_type_symbol
_atom_site_fract_x
_atom_site_fract_y
_atom_site_fract_z
_atom_site_U_iso_or_equiv
_atom_site_adp_type
_atom_site_occupancy
_atom_site_site_symmetry_order
_atom_site_calc_flag
_atom_site_refinement_flags_posn
_atom_site_refinement_flags_adp
C1 C 1.0696(4) 0.7708(4) 0.6472(4) 0.0248(15) Uani 1 1 d . .
C2 C 1.1103(4) 0.7891(4) 0.5819(4) 0.0243(15) Uani 1 1 d . .
C3 C 1.1023(5) 0.7571(5) 0.5074(5) 0.0286(16) Uani 1 1 d . .
H3 H 1.0700 0.7144 0.4906 0.034 Uiso 1 1 calc R U
C4 C 1.1500(5) 0.7989(5) 0.4621(5) 0.0316(17) Uani 1 1 d . .
H4 H 1.1568 0.7899 0.4088 0.038 Uiso 1 1 calc R U
C5 C 1.1861(5) 0.8563(5) 0.5094(5) 0.0334(18) Uani 1 1 d . .
H5 H 1.2214 0.8942 0.4931 0.040 Uiso 1 1 calc R U
C6 C 1.0877(5) 0.8158(4) 0.7163(5) 0.0268(16) Uani 1 1 d . .
C7 C 1.0585(5) 0.8121(5) 0.7898(5) 0.0301(17) Uani 1 1 d . .
H7 H 1.0206 0.7765 0.8050 0.036 Uiso 1 1 calc R U
C8 C 1.0950(5) 0.8692(5) 0.8355(5) 0.0323(18) Uani 1 1 d . .
H8 H 1.0869 0.8804 0.8881 0.039 Uiso 1 1 calc R U
C9 C 1.1461(5) 0.9078(5) 0.7906(5) 0.0321(17) Uani 1 1 d . .
H9 H 1.1786 0.9501 0.8081 0.038 Uiso 1 1 calc R U
C10 C 0.9408(5) 0.8775(5) 0.5628(5) 0.0338(18) Uani 1 1 d . .
H10A H 0.9700 0.8961 0.6111 0.041 Uiso 1 1 calc R U
H10B H 0.9782 0.8706 0.5233 0.041 Uiso 1 1 calc R U
C11 C 0.8838(6) 0.9419(5) 0.5344(6) 0.043(2) Uani 1 1 d . .
H11A H 0.9115 0.9917 0.5302 0.052 Uiso 1 1 calc R U
H11B H 0.8446 0.9479 0.5715 0.052 Uiso 1 1 calc R U
H11C H 0.8588 0.9275 0.4834 0.052 Uiso 1 1 calc R U
C12 C 0.8197(6) 0.7980(5) 0.6397(5) 0.041(2) Uani 1 1 d . .
H12A H 0.7855 0.8386 0.6143 0.049 Uiso 1 1 calc R U
H12B H 0.7896 0.7488 0.6417 0.049 Uiso 1 1 calc R U
C13 C 0.8451(7) 0.8242(7) 0.7225(6) 0.054(3) Uani 1 1 d . .
H13A H 0.8707 0.8754 0.7212 0.065 Uiso 1 1 calc R U
H13B H 0.8810 0.7855 0.7472 0.065 Uiso 1 1 calc R U
H13C H 0.7999 0.8285 0.7523 0.065 Uiso 1 1 calc R U
C14 C 0.8497(5) 0.7470(5) 0.4902(5) 0.037(2) Uani 1 1 d . .
H14A H 0.8120 0.7060 0.5019 0.045 Uiso 1 1 calc R U
H14B H 0.8206 0.7913 0.4648 0.045 Uiso 1 1 calc R U
C15 C 0.9037(6) 0.7133(6) 0.4334(5) 0.044(2) Uani 1 1 d . .
H15A H 0.8732 0.6929 0.3874 0.053 Uiso 1 1 calc R U
H15B H 0.9342 0.6706 0.4587 0.053 Uiso 1 1 calc R U
H15C H 0.9382 0.7547 0.4178 0.053 Uiso 1 1 calc R U
C16 C 1.1600(5) 0.6254(5) 0.7356(5) 0.0311(17) Uani 1 1 d . .
H16A H 1.1889 0.6426 0.6917 0.037 Uiso 1 1 calc R U
H16B H 1.1536 0.6718 0.7689 0.037 Uiso 1 1 calc R U
C17 C 1.2092(5) 0.5652(5) 0.7829(6) 0.040(2) Uani 1 1 d . .
H17A H 1.2590 0.5888 0.8008 0.048 Uiso 1 1 calc R U
H17B H 1.2177 0.5193 0.7505 0.048 Uiso 1 1 calc R U
H17C H 1.1825 0.5488 0.8280 0.048 Uiso 1 1 calc R U
C18 C 1.0199(5) 0.5433(4) 0.7749(5) 0.0294(16) Uani 1 1 d . .
H18A H 0.9757 0.5118 0.7523 0.035 Uiso 1 1 calc R U
H18B H 1.0581 0.5064 0.8005 0.035 Uiso 1 1 calc R U
C19 C 0.9918(6) 0.5972(5) 0.8362(5) 0.0376(19) Uani 1 1 d . .
H19A H 0.9548 0.6349 0.8115 0.045 Uiso 1 1 calc R U
H19B H 1.0357 0.6257 0.8622 0.045 Uiso 1 1 calc R U
H19C H 0.9668 0.5661 0.8745 0.045 Uiso 1 1 calc R U
C20 C 1.0786(5) 0.5134(5) 0.6294(5) 0.0326(18) Uani 1 1 d . .
H20A H 1.1132 0.4741 0.6565 0.039 Uiso 1 1 calc R U
H20B H 1.0284 0.4874 0.6153 0.039 Uiso 1 1 calc R U
C21 C 1.1131(7) 0.5386(6) 0.5545(6) 0.052(3) Uani 1 1 d . .
H21A H 1.1197 0.4923 0.5219 0.063 Uiso 1 1 calc R U
H21B H 1.1634 0.5634 0.5676 0.063 Uiso 1 1 calc R U
H21C H 1.0784 0.5761 0.5262 0.063 Uiso 1 1 calc R U
C22 C 0.5666(4) 0.7002(4) 0.3903(5) 0.0259(15) Uani 1 1 d . .
C23 C 0.5705(4) 0.6626(4) 0.3190(5) 0.0256(15) Uani 1 1 d . .
C24 C 0.5281(5) 0.6775(5) 0.2465(5) 0.0308(17) Uani 1 1 d . .
H24 H 0.4888 0.7159 0.2365 0.037 Uiso 1 1 calc R U
C25 C 0.5552(6) 0.6246(5) 0.1921(5) 0.040(2) Uani 1 1 d . .
H25 H 0.5379 0.6206 0.1385 0.047 Uiso 1 1 calc R U
C26 C 0.6120(6) 0.5798(5) 0.2319(5) 0.038(2) Uani 1 1 d . .
H26 H 0.6399 0.5391 0.2093 0.046 Uiso 1 1 calc R U
C27 C 0.6144(5) 0.6707(4) 0.4545(5) 0.0270(16) Uani 1 1 d . .
C28 C 0.6195(5) 0.6921(5) 0.5331(5) 0.0339(18) Uani 1 1 d . .
H28 H 0.5915 0.7331 0.5551 0.041 Uiso 1 1 calc R U
C29 C 0.6727(5) 0.6431(5) 0.5734(5) 0.0357(19) Uani 1 1 d . .
H29 H 0.6884 0.6443 0.6275 0.043 Uiso 1 1 calc R U
C30 C 0.6987(5) 0.5914(5) 0.5181(5) 0.0359(19) Uani 1 1 d . .
H30 H 0.7356 0.5509 0.5292 0.043 Uiso 1 1 calc R U
C31 C 0.4249(6) 0.6083(4) 0.4741(5) 0.036(2) Uani 1 1 d . .
H31A H 0.4771 0.6019 0.5009 0.044 Uiso 1 1 calc R U
H31B H 0.3874 0.5884 0.5095 0.044 Uiso 1 1 calc R U
C32 C 0.4191(7) 0.5581(5) 0.4013(6) 0.046(2) Uani 1 1 d . .
H32A H 0.4523 0.5801 0.3637 0.056 Uiso 1 1 calc R U
H32B H 0.3655 0.5574 0.3785 0.056 Uiso 1 1 calc R U
H32C H 0.4356 0.5044 0.4147 0.056 Uiso 1 1 calc R U
C33 C 0.3135(5) 0.7213(5) 0.4006(5) 0.0365(19) Uani 1 1 d . .
H33A H 0.2811 0.6764 0.4143 0.044 Uiso 1 1 calc R U
H33B H 0.2875 0.7700 0.4156 0.044 Uiso 1 1 calc R U
C34 C 0.3177(6) 0.7218(6) 0.3126(5) 0.041(2) Uani 1 1 d . .
H34A H 0.3409 0.6726 0.2966 0.049 Uiso 1 1 calc R U
H34B H 0.3493 0.7662 0.2982 0.049 Uiso 1 1 calc R U
H34C H 0.2656 0.7269 0.2866 0.049 Uiso 1 1 calc R U
C35 C 0.3903(5) 0.7521(5) 0.5542(5) 0.0358(19) Uani 1 1 d . .
H35A H 0.4383 0.7449 0.5886 0.043 Uiso 1 1 calc R U
H35B H 0.3806 0.8093 0.5497 0.043 Uiso 1 1 calc R U
C36 C 0.3236(6) 0.7147(5) 0.5939(5) 0.041(2) Uani 1 1 d . .
H36A H 0.3140 0.7452 0.6402 0.049 Uiso 1 1 calc R U
H36B H 0.3372 0.6607 0.6090 0.049 Uiso 1 1 calc R U
H36C H 0.2770 0.7144 0.5576 0.049 Uiso 1 1 calc R U
C37 C 0.6688(5) 0.8291(5) 0.3174(6) 0.0371(19) Uani 1 1 d . .
H37A H 0.6908 0.7923 0.3579 0.045 Uiso 1 1 calc R U
H37B H 0.6516 0.7974 0.2710 0.045 Uiso 1 1 calc R U
C38 C 0.7334(7) 0.8843(6) 0.2957(6) 0.053(3) Uani 1 1 d . .
H38A H 0.7560 0.9110 0.3425 0.063 Uiso 1 1 calc R U
H38B H 0.7120 0.9234 0.2581 0.063 Uiso 1 1 calc R U
H38C H 0.7733 0.8537 0.2726 0.063 Uiso 1 1 calc R U
C39 C 0.6198(5) 0.9493(5) 0.4243(5) 0.0367(19) Uani 1 1 d . .
H39A H 0.6549 0.9857 0.3997 0.044 Uiso 1 1 calc R U
H39B H 0.5756 0.9805 0.4396 0.044 Uiso 1 1 calc R U
C40 C 0.6622(6) 0.9148(5) 0.4966(6) 0.042(2) Uani 1 1 d . .
H40A H 0.6763 0.9569 0.5338 0.051 Uiso 1 1 calc R U
H40B H 0.7090 0.8881 0.4826 0.051 Uiso 1 1 calc R U
H40C H 0.6288 0.8769 0.5201 0.051 Uiso 1 1 calc R U
C41 C 0.5417(6) 0.9361(5) 0.2725(5) 0.040(2) Uani 1 1 d . .
H41A H 0.5058 0.9743 0.2932 0.048 Uiso 1 1 calc R U
H41B H 0.5832 0.9664 0.2504 0.048 Uiso 1 1 calc R U
C42 C 0.4986(6) 0.8895(6) 0.2080(5) 0.041(2) Uani 1 1 d . .
H42A H 0.4572 0.8594 0.2292 0.050 Uiso 1 1 calc R U
H42B H 0.5342 0.8533 0.1853 0.050 Uiso 1 1 calc R U
H42C H 0.4764 0.9255 0.1678 0.050 Uiso 1 1 calc R U
B1 B 1.1846(6) 0.9073(5) 0.6505(6) 0.032(2) Uani 1 1 d . .
B2 B 0.6806(6) 0.5686(5) 0.3698(6) 0.032(2) Uani 1 1 d . .
Cl1 Cl 0.88437(12) 0.59845(11) 0.62802(12) 0.0311(4) Uani 1 1 d . .
Cl2 Cl 0.41471(13) 0.90030(11) 0.41508(13) 0.0368(5) Uani 1 1 d . .
F1 F 1.1588(3) 0.9820(3) 0.6303(3) 0.0423(13) Uani 1 1 d . .
F2 F 1.2637(3) 0.9094(3) 0.6686(3) 0.0420(12) Uani 1 1 d . .
F3 F 0.7562(3) 0.5861(3) 0.3536(3) 0.0429(13) Uani 1 1 d . .
F4 F 0.6737(4) 0.4867(3) 0.3749(3) 0.0461(14) Uani 1 1 d . .
N1 N 1.1635(4) 0.8503(4) 0.5819(4) 0.0274(14) Uani 1 1 d . .
N2 N 1.1425(4) 0.8761(4) 0.7188(4) 0.0263(13) Uani 1 1 d . .
N3 N 0.6222(4) 0.6017(4) 0.3071(4) 0.0330(15) Uani 1 1 d . .
N4 N 0.6643(4) 0.6071(4) 0.4474(4) 0.0304(14) Uani 1 1 d . .
P1 P 0.89955(13) 0.78177(12) 0.58220(12) 0.0294(4) Uani 1 1 d . .
P2 P 1.06392(12) 0.59317(11) 0.69593(12) 0.0251(4) Uani 1 1 d . .
P3 P 0.58440(13) 0.87595(12) 0.35278(13) 0.0295(4) Uani 1 1 d . .
P4 P 0.40681(12) 0.71428(12) 0.45744(12) 0.0279(4) Uani 1 1 d . .
Pt1 Pt 0.98644(2) 0.69146(2) 0.63978(2) 0.02300(7) Uani 1 1 d . .
Pt2 Pt 0.49765(2) 0.79035(2) 0.40248(2) 0.02443(7) Uani 1 1 d . .

loop_
_atom_site_aniso_label
_atom_site_aniso_U_11
_atom_site_aniso_U_22
_atom_site_aniso_U_33
_atom_site_aniso_U_23
_atom_site_aniso_U_13
_atom_site_aniso_U_12
C1 0.025(4) 0.019(3) 0.030(4) 0.003(3) 0.001(3) -0.002(3)
C2 0.025(4) 0.019(3) 0.030(4) 0.003(3) 0.006(3) 0.002(3)
C3 0.026(4) 0.030(4) 0.029(4) 0.000(3) 0.002(3) 0.002(3)
C4 0.032(4) 0.035(4) 0.029(4) 0.001(3) 0.008(3) 0.005(3)
C5 0.030(4) 0.032(4) 0.038(5) 0.005(3) 0.005(4) -0.002(3)
C6 0.029(4) 0.020(3) 0.031(4) 0.002(3) 0.002(3) 0.001(3)
C7 0.039(5) 0.024(4) 0.027(4) 0.000(3) 0.006(3) 0.003(3)
C8 0.045(5) 0.027(4) 0.024(4) -0.001(3) 0.001(3) 0.003(3)
C9 0.038(5) 0.024(4) 0.033(4) -0.004(3) 0.001(3) 0.001(3)
C10 0.039(5) 0.026(4) 0.035(4) 0.004(3) -0.002(4) 0.002(3)
C11 0.059(6) 0.027(4) 0.042(5) 0.002(4) -0.001(5) 0.007(4)
C12 0.044(5) 0.035(5) 0.043(5) 0.001(4) 0.003(4) 0.008(4)
C13 0.060(7) 0.056(6) 0.048(6) -0.014(5) 0.013(5) 0.008(5)
C14 0.033(5) 0.035(5) 0.042(5) 0.007(4) -0.008(4) -0.004(4)
C15 0.053(6) 0.050(5) 0.029(4) -0.006(4) -0.003(4) -0.008(5)
C16 0.030(4) 0.028(4) 0.036(4) 0.001(3) 0.005(3) -0.001(3)
C17 0.032(5) 0.036(5) 0.050(5) -0.003(4) -0.005(4) 0.005(4)
C18 0.031(4) 0.025(4) 0.033(4) -0.002(3) 0.005(3) -0.001(3)
C19 0.042(5) 0.033(4) 0.039(5) 0.001(4) 0.009(4) -0.010(4)
C20 0.034(5) 0.030(4) 0.033(4) -0.001(3) 0.001(3) 0.004(3)
C21 0.079(8) 0.039(5) 0.042(5) -0.003(4) 0.022(5) 0.007(5)
C22 0.023(4) 0.020(3) 0.035(4) 0.005(3) 0.003(3) -0.004(3)
C23 0.021(4) 0.022(3) 0.035(4) 0.002(3) 0.008(3) 0.001(3)
C24 0.029(4) 0.034(4) 0.029(4) 0.003(3) 0.004(3) -0.002(3)
C25 0.052(6) 0.030(4) 0.036(5) -0.004(3) 0.003(4) 0.000(4)
C26 0.045(5) 0.030(4) 0.042(5) -0.002(4) 0.017(4) 0.006(4)
C27 0.023(4) 0.025(4) 0.033(4) 0.003(3) 0.005(3) 0.003(3)
C28 0.033(4) 0.033(4) 0.037(4) 0.001(3) 0.008(4) 0.000(3)
C29 0.036(5) 0.040(5) 0.031(4) 0.006(3) 0.002(4) -0.006(4)
C30 0.032(5) 0.029(4) 0.047(5) 0.009(4) 0.000(4) 0.003(3)
C31 0.043(5) 0.020(4) 0.048(5) 0.005(3) 0.014(4) -0.004(3)
C32 0.060(7) 0.028(4) 0.053(6) -0.005(4) 0.021(5) 0.000(4)
C33 0.031(4) 0.038(5) 0.042(5) -0.005(4) 0.006(4) -0.003(4)
C34 0.039(5) 0.047(5) 0.037(5) -0.003(4) 0.000(4) -0.008(4)
C35 0.038(5) 0.038(5) 0.032(4) 0.001(3) 0.008(4) 0.001(4)
C36 0.050(6) 0.035(5) 0.039(5) 0.002(4) 0.010(4) 0.004(4)
C37 0.029(5) 0.039(5) 0.045(5) -0.003(4) 0.010(4) -0.006(4)
C38 0.056(7) 0.052(6) 0.051(6) -0.013(5) 0.017(5) -0.024(5)
C39 0.038(5) 0.029(4) 0.044(5) 0.000(4) 0.004(4) -0.008(4)
C40 0.049(6) 0.035(5) 0.042(5) -0.009(4) -0.003(4) 0.005(4)
C41 0.050(6) 0.031(4) 0.038(5) 0.008(4) 0.005(4) -0.002(4)
C42 0.044(5) 0.043(5) 0.036(5) 0.008(4) -0.004(4) 0.005(4)
B1 0.033(5) 0.024(4) 0.037(5) 0.006(4) -0.002(4) -0.005(4)
B2 0.028(5) 0.025(4) 0.044(5) 0.001(4) 0.009(4) 0.005(4)
Cl1 0.0300(10) 0.0253(9) 0.0372(10) 0.0012(7) -0.0019(8) -0.0031(7)
Cl2 0.0401(12) 0.0247(9) 0.0459(12) -0.0007(8) 0.0058(9) 0.0090(8)
F1 0.063(4) 0.021(2) 0.042(3) 0.004(2) -0.003(3) -0.001(2)
F2 0.034(3) 0.046(3) 0.046(3) 0.005(2) 0.000(2) -0.012(2)
F3 0.029(3) 0.045(3) 0.056(3) 0.006(2) 0.013(2) 0.005(2)
F4 0.062(4) 0.021(2) 0.056(3) 0.003(2) 0.008(3) 0.005(2)
N1 0.029(4) 0.020(3) 0.033(4) 0.002(3) 0.003(3) -0.001(3)
N2 0.028(3) 0.020(3) 0.030(3) -0.002(2) -0.002(3) 0.001(3)
N3 0.034(4) 0.027(3) 0.038(4) 0.001(3) 0.006(3) 0.003(3)
N4 0.024(3) 0.027(3) 0.040(4) 0.001(3) 0.004(3) 0.003(3)
P1 0.0298(11) 0.0275(10) 0.0311(10) 0.0044(8) 0.0038(8) 0.0041(8)
P2 0.0274(10) 0.0199(9) 0.0279(10) -0.0013(7) 0.0019(8) 0.0009(7)
P3 0.0330(11) 0.0243(9) 0.0315(11) 0.0003(8) 0.0040(9) -0.0050(8)
P4 0.0291(11) 0.0239(9) 0.0316(10) -0.0012(8) 0.0078(8) -0.0010(8)
Pt1 0.02529(15) 0.01838(12) 0.02536(14) -0.00019(10) 0.00244(10) -0.00001(10)
Pt2 0.02545(15) 0.01822(12) 0.02976(15) -0.00011(10) 0.00322(11) 0.00067(11)

loop_
_atom_type_symbol
_atom_type_description
_atom_type_scat_dispersion_real
_atom_type_scat_dispersion_imag
_atom_type_scat_source
C C 0.0033 0.0016 'International Tables Vol C Tables 4.2.6.8 and 6.1.1.4'
H H 0.0000 0.0000 'International Tables Vol C Tables 4.2.6.8 and 6.1.1.4'
B B 0.0013 0.0007 'International Tables Vol C Tables 4.2.6.8 and 6.1.1.4'
Cl Cl 0.1484 0.1585 'International Tables Vol C Tables 4.2.6.8 and 6.1.1.4'
F F 0.0171 0.0103 'International Tables Vol C Tables 4.2.6.8 and 6.1.1.4'
N N 0.0061 0.0033 'International Tables Vol C Tables 4.2.6.8 and 6.1.1.4'
P P 0.1023 0.0942 'International Tables Vol C Tables 4.2.6.8 and 6.1.1.4'
Pt Pt -1.7033 8.3905 'International Tables Vol C Tables 4.2.6.8 and 6.1.1.4'

loop_
_geom_angle_atom_site_label_1
_geom_angle_atom_site_label_2
_geom_angle_atom_site_label_3
_geom_angle
C2 C1 C6 117.2(7)
C2 C1 Pt1 120.9(6)
C6 C1 Pt1 121.8(6)
C3 C2 N1 107.7(7)
C3 C2 C1 129.2(7)
N1 C2 C1 122.9(7)
C4 C3 C2 107.7(7)
C3 C4 C5 106.9(7)
N1 C5 C4 109.9(7)
N2 C6 C7 107.6(7)
N2 C6 C1 121.3(7)
C7 C6 C1 131.1(7)
C8 C7 C6 107.5(7)
C7 C8 C9 107.5(7)
N2 C9 C8 110.0(7)
C11 C10 P1 116.4(7)
C13 C12 P1 112.8(7)
C15 C14 P1 113.9(6)
C17 C16 P2 116.8(6)
C19 C18 P2 114.9(6)
C21 C20 P2 114.3(6)
C23 C22 C27 117.2(7)
C23 C22 Pt2 121.9(6)
C27 C22 Pt2 120.8(6)
C22 C23 N3 123.4(7)
C22 C23 C24 129.4(7)
N3 C23 C24 107.1(7)
C25 C24 C23 107.1(8)
C26 C25 C24 106.6(8)
N3 C26 C25 110.8(8)
C28 C27 N4 107.4(7)
C28 C27 C22 130.5(7)
N4 C27 C22 122.0(7)
C29 C28 C27 108.2(8)
C28 C29 C30 106.1(8)
N4 C30 C29 110.5(8)
C32 C31 P4 115.0(7)
C34 C33 P4 114.7(6)
C36 C35 P4 116.4(6)
C38 C37 P3 116.2(7)
C40 C39 P3 113.8(6)
C42 C41 P3 114.0(6)
F1 B1 F2 109.1(7)
F1 B1 N2 110.2(8)
F2 B1 N2 111.5(7)
F1 B1 N1 109.4(7)
F2 B1 N1 110.7(8)
N2 B1 N1 105.9(6)
F3 B2 F4 108.1(7)
F3 B2 N3 111.0(7)
F4 B2 N3 111.0(8)
F3 B2 N4 109.2(7)
F4 B2 N4 110.2(7)
N3 B2 N4 107.3(7)
C5 N1 C2 107.7(7)
C5 N1 B1 126.4(7)
C2 N1 B1 125.5(7)
C9 N2 C6 107.4(7)
C9 N2 B1 125.5(7)
C6 N2 B1 126.8(7)
C26 N3 C23 108.3(7)
C26 N3 B2 127.2(7)
C23 N3 B2 124.5(7)
C30 N4 C27 107.8(7)
C30 N4 B2 127.4(7)
C27 N4 B2 124.6(7)
C12 P1 C10 107.4(4)
C12 P1 C14 101.4(5)
C10 P1 C14 107.0(4)
C12 P1 Pt1 111.8(3)
C10 P1 Pt1 114.7(3)
C14 P1 Pt1 113.4(3)
C20 P2 C18 102.5(4)
C20 P2 C16 106.6(4)
C18 P2 C16 106.7(4)
C20 P2 Pt1 112.7(3)
C18 P2 Pt1 112.5(3)
C16 P2 Pt1 114.9(3)
C37 P3 C39 106.9(4)
C37 P3 C41 106.1(5)
C39 P3 C41 102.7(4)
C37 P3 Pt2 114.8(3)
C39 P3 Pt2 111.9(3)
C41 P3 Pt2 113.5(3)
C33 P4 C35 105.3(4)
C33 P4 C31 106.2(4)
C35 P4 C31 103.8(4)
C33 P4 Pt2 110.6(3)
C35 P4 Pt2 110.1(3)
C31 P4 Pt2 119.8(3)
C1 Pt1 P2 94.0(2)
C1 Pt1 P1 91.2(2)
P2 Pt1 P1 174.74(8)
C1 Pt1 Cl1 178.3(2)
P2 Pt1 Cl1 87.61(7)
P1 Pt1 Cl1 87.13(7)
C22 Pt2 P4 93.0(2)
C22 Pt2 P3 91.6(2)
P4 Pt2 P3 175.00(7)
C22 Pt2 Cl2 179.0(2)
P4 Pt2 Cl2 87.76(8)
P3 Pt2 Cl2 87.68(8)

loop_
_geom_bond_atom_site_label_1
_geom_bond_atom_site_label_2
_geom_bond_distance
C1 C2 1.416(10)
C1 C6 1.430(11)
C1 Pt1 1.976(7)
C2 C3 1.393(11)
C2 N1 1.394(10)
C3 C4 1.385(11)
C4 C5 1.389(12)
C5 N1 1.347(11)
C6 N2 1.399(10)
C6 C7 1.408(11)
C7 C8 1.372(11)
C8 C9 1.392(12)
C9 N2 1.348(10)
C10 C11 1.531(12)
C10 P1 1.824(8)
C12 C13 1.525(14)
C12 P1 1.798(10)
C14 C15 1.526(14)
C14 P1 1.841(9)
C16 C17 1.526(12)
C16 P2 1.835(9)
C18 C19 1.513(11)
C18 P2 1.830(8)
C20 C21 1.533(13)
C20 P2 1.811(8)
C22 C23 1.393(11)
C22 C27 1.420(11)
C22 Pt2 1.971(8)
C23 N3 1.399(10)
C23 C24 1.419(11)
C24 C25 1.412(12)
C25 C26 1.382(13)
C26 N3 1.347(11)
C27 C28 1.400(12)
C27 N4 1.401(10)
C28 C29 1.388(12)
C29 C30 1.402(13)
C30 N4 1.339(11)
C31 C32 1.516(13)
C31 P4 1.849(8)
C33 C34 1.526(12)
C33 P4 1.828(9)
C35 C36 1.537(13)
C35 P4 1.836(9)
C37 C38 1.536(12)
C37 P3 1.824(9)
C39 C40 1.513(13)
C39 P3 1.825(9)
C41 C42 1.513(13)
C41 P3 1.828(9)
B1 F1 1.383(10)
B1 F2 1.386(11)
B1 N2 1.537(12)
B1 N1 1.550(12)
B2 F3 1.401(11)
B2 F4 1.402(10)
B2 N3 1.527(12)
B2 N4 1.539(12)
Cl1 Pt1 2.3750(19)
Cl2 Pt2 2.385(2)
P1 Pt1 2.319(2)
P2 Pt1 2.309(2)
P3 Pt2 2.316(2)
P4 Pt2 2.310(2)

loop_
_geom_torsion_atom_site_label_1
_geom_torsion_atom_site_label_2
_geom_torsion_atom_site_label_3
_geom_torsion_atom_site_label_4
_geom_torsion
C6 C1 C2 C3 -177.3(8)
Pt1 C1 C2 C3 -1.5(11)
C6 C1 C2 N1 -2.8(11)
Pt1 C1 C2 N1 172.9(6)
N1 C2 C3 C4 -0.3(9)
C1 C2 C3 C4 174.8(8)
C2 C3 C4 C5 -0.5(9)
C3 C4 C5 N1 1.2(10)
C2 C1 C6 N2 0.9(11)
Pt1 C1 C6 N2 -174.9(5)
C2 C1 C6 C7 -179.6(8)
Pt1 C1 C6 C7 4.7(12)
N2 C6 C7 C8 0.2(9)
C1 C6 C7 C8 -179.4(8)
C6 C7 C8 C9 0.0(9)
C7 C8 C9 N2 -0.2(10)
C27 C22 C23 N3 -4.5(11)
Pt2 C22 C23 N3 175.7(6)
C27 C22 C23 C24 177.8(8)
Pt2 C22 C23 C24 -2.0(12)
C22 C23 C24 C25 178.3(8)
N3 C23 C24 C25 0.3(9)
C23 C24 C25 C26 0.1(10)
C24 C25 C26 N3 -0.4(11)
C23 C22 C27 C28 -175.2(8)
Pt2 C22 C27 C28 4.6(12)
C23 C22 C27 N4 0.7(11)
Pt2 C22 C27 N4 -179.5(6)
N4 C27 C28 C29 0.9(9)
C22 C27 C28 C29 177.2(8)
C27 C28 C29 C30 -0.7(10)
C28 C29 C30 N4 0.2(10)
C4 C5 N1 C2 -1.4(9)
C4 C5 N1 B1 -174.4(8)
C3 C2 N1 C5 1.1(9)
C1 C2 N1 C5 -174.4(7)
C3 C2 N1 B1 174.2(7)
C1 C2 N1 B1 -1.3(12)
F1 B1 N1 C5 59.4(11)
F2 B1 N1 C5 -60.9(10)
N2 B1 N1 C5 178.1(7)
F1 B1 N1 C2 -112.4(8)
F2 B1 N1 C2 127.3(8)
N2 B1 N1 C2 6.3(10)
C8 C9 N2 C6 0.3(9)
C8 C9 N2 B1 174.2(7)
C7 C6 N2 C9 -0.3(9)
C1 C6 N2 C9 179.4(7)
C7 C6 N2 B1 -174.1(7)
C1 C6 N2 B1 5.6(12)
F1 B1 N2 C9 -62.9(10)
F2 B1 N2 C9 58.4(11)
N1 B1 N2 C9 178.9(7)
F1 B1 N2 C6 109.8(8)
F2 B1 N2 C6 -128.9(8)
N1 B1 N2 C6 -8.4(11)
C25 C26 N3 C23 0.6(10)
C25 C26 N3 B2 -178.2(8)
C22 C23 N3 C26 -178.7(8)
C24 C23 N3 C26 -0.6(9)
C22 C23 N3 B2 0.2(12)
C24 C23 N3 B2 178.4(7)
F3 B2 N3 C26 66.1(11)
F4 B2 N3 C26 -54.2(12)
N4 B2 N3 C26 -174.6(8)
F3 B2 N3 C23 -112.7(9)
F4 B2 N3 C23 127.1(8)
N4 B2 N3 C23 6.7(11)
C29 C30 N4 C27 0.3(10)
C29 C30 N4 B2 175.1(8)
C28 C27 N4 C30 -0.7(9)
C22 C27 N4 C30 -177.4(7)
C28 C27 N4 B2 -175.7(7)
C22 C27 N4 B2 7.6(12)
F3 B2 N4 C30 -64.0(11)
F4 B2 N4 C30 54.7(11)
N3 B2 N4 C30 175.6(8)
F3 B2 N4 C27 110.0(8)
F4 B2 N4 C27 -131.3(8)
N3 B2 N4 C27 -10.4(11)
C13 C12 P1 C10 -70.6(8)
C13 C12 P1 C14 177.3(7)
C13 C12 P1 Pt1 56.2(8)
C11 C10 P1 C12 -47.6(8)
C11 C10 P1 C14 60.6(8)
C11 C10 P1 Pt1 -172.6(6)
C15 C14 P1 C12 -169.1(7)
C15 C14 P1 C10 78.5(7)
C15 C14 P1 Pt1 -49.1(7)
C21 C20 P2 C18 178.0(7)
C21 C20 P2 C16 -70.0(8)
C21 C20 P2 Pt1 56.9(8)
C19 C18 P2 C20 -173.0(7)
C19 C18 P2 C16 75.1(7)
C19 C18 P2 Pt1 -51.7(7)
C17 C16 P2 C20 -62.4(7)
C17 C16 P2 C18 46.5(7)
C17 C16 P2 Pt1 171.9(6)
C38 C37 P3 C39 -46.2(9)
C38 C37 P3 C41 62.9(8)
C38 C37 P3 Pt2 -171.0(6)
C40 C39 P3 C37 -65.7(8)
C40 C39 P3 C41 -177.1(7)
C40 C39 P3 Pt2 60.8(8)
C42 C41 P3 C37 75.1(8)
C42 C41 P3 C39 -172.8(7)
C42 C41 P3 Pt2 -51.9(8)
C34 C33 P4 C35 158.9(7)
C34 C33 P4 C31 -91.4(7)
C34 C33 P4 Pt2 40.0(7)
C36 C35 P4 C33 52.9(8)
C36 C35 P4 C31 -58.5(8)
C36 C35 P4 Pt2 172.0(6)
C32 C31 P4 C33 53.4(8)
C32 C31 P4 C35 164.2(7)
C32 C31 P4 Pt2 -72.5(8)
